data_2310496
loop_
_publ_author_name
'Strunz, H.'
'Giglio, M.'

_publ_section_title
;
 Die Kristallstruktur von Stottit: Fe Ge (O H)6
;
_journal_name_full 'Acta Crystallographica (1,1948-23,1967)'
_journal_page_first 205
_journal_page_last 208
_journal_volume 14
_journal_year 1961
_chemical_compound_source 'Ongopolo mine, Namibia, Africa'
_chemical_formula_sum 'Fe Ge H6 O6'
_chemical_name_mineral Stottite
_chemical_name_systematic 'Fe (Ge (O H)6)'
_space_group_IT_number 86
_symmetry_space_group_name_Hall '-P 4bc'
_symmetry_space_group_name_H-M 'P 42/n :2'
_cell_angle_alpha 90
_cell_angle_beta 90
_cell_angle_gamma 90
_cell_formula_units_Z 4
_cell_length_a 7.55
_cell_length_b 7.55
_cell_length_c 7.47
_cell_volume 425.809
_citation_journal_id_ASTM ACCRA9
_database_code_amcsd 0020264
_exptl_crystal_density_diffrn 3.596
_cod_data_source_file Strunz_ACCRA9_1961_1441.cif
_cod_data_source_block H6Fe1Ge1O6
_cod_original_cell_volume 425.8087
_cod_original_formula_sum 'H6 Fe1 Ge1 O6'
_cod_database_code 2310496

loop_
_space_group_symop_operation_xyz
x,y,z
-y,x+1/2,z+1/2
-x+1/2,-y+1/2,z
y+1/2,-x,z+1/2
-x,-y,-z
y,-x-1/2,-z-1/2
x-1/2,y-1/2,-z
-y-1/2,x,-z-1/2

loop_
_atom_site_label
_atom_site_type_symbol
_atom_site_fract_x
_atom_site_fract_y
_atom_site_fract_z
_atom_site_occupancy
_atom_site_U_iso_or_equiv
O3 O-2 0.42 0.42 0.27 1 0.0
Fe1 Fe+2 0 0 0 1 0.0
Ge1 Ge+4 0.5 0.5 0.5 1 0.0
O2 O-2 0.54 0.26 0.595 1 0.0
O1 O-2 0.26 0.53 0.595 1 0.0

loop_
_cod_related_entry_id
_cod_related_entry_database
_cod_related_entry_code
1 AMCSD 0020264
